data_7160948
loop_
_publ_author_name
'Vara, Vijay'
'Thete, Kishor R.'
'Khan, Akram A.'
'Muthukrishnan, M.'

_publ_section_title
;
 Radical-promoted cyclization of 3-allyl-2-arylquinazolinones mediated by
 silver(I) salts to access SCF<sub>3</sub>/SCN-enriched
 dihydroisoquinolino[1,2-<i>b</i>]quinazolinones.
;
_journal_issue 6
_journal_name_full 'Organic &amp; biomolecular chemistry'
_journal_page_first 1263
_journal_page_last 1267
_journal_paper_doi 10.1039/d5ob01755f
_journal_volume 24
_journal_year 2026
_chemical_formula_moiety 'C18 H13 F3 N2 O S'
_chemical_formula_sum 'C18 H13 F3 N2 O S'
_chemical_formula_weight 362.36
_space_group_crystal_system monoclinic
_space_group_IT_number 14
_space_group_name_Hall '-P 2ybc'
_space_group_name_H-M_alt 'P 1 21/c 1'
_atom_sites_solution_hydrogens geom
_atom_sites_solution_primary direct
_atom_sites_solution_secondary 'difference Fourier'
_audit_creation_method SHELXL-2018/3
_audit_update_record
;
2025-09-10 deposited with the CCDC.	2026-01-19 downloaded from the CCDC.
;
_cell_angle_alpha 90
_cell_angle_beta 111.933(3)
_cell_angle_gamma 90
_cell_formula_units_Z 8
_cell_length_a 18.4664(18)
_cell_length_b 8.2112(10)
_cell_length_c 23.118(3)
_cell_measurement_reflns_used 9925
_cell_measurement_temperature 179(2)
_cell_measurement_theta_max 28.03
_cell_measurement_theta_min 2.38
_cell_volume 3251.7(7)
_computing_cell_refinement 'SAINT (Bruker, 2016)'
_computing_data_collection 'APEX3 (Bruker, 2016)'
_computing_data_reduction 'SAINT (Bruker, 2016)'
_computing_molecular_graphics 'Bruker SHELXTL, Mercury 2020.20'
_computing_publication_material 'Bruker SHELXTL'
_computing_structure_refinement 'SHELXL-2018/3 (Sheldrick, 2018)'
_computing_structure_solution 'SHELXT 2018/2 (Sheldrick, 2018)'
_diffrn_ambient_temperature 179(2)
_diffrn_detector 'Photon II CPAD Area Detector'
_diffrn_detector_area_resol_mean 7.39
_diffrn_measured_fraction_theta_full 0.998
_diffrn_measured_fraction_theta_max 0.970
_diffrn_measurement_device '\k-geometry diffractometer'
_diffrn_measurement_device_type 'Bruker D8 VENTURE Kappa Duo PHOTON II CPAD'
_diffrn_measurement_method '\f and \w scans'
_diffrn_radiation_monochromator 'multilayer mirrors'
_diffrn_radiation_type MoK\a
_diffrn_radiation_wavelength 0.71073
_diffrn_reflns_av_R_equivalents 0.0867
_diffrn_reflns_av_unetI/netI 0.0627
_diffrn_reflns_Laue_measured_fraction_full 0.998
_diffrn_reflns_Laue_measured_fraction_max 0.970
_diffrn_reflns_limit_h_max 24
_diffrn_reflns_limit_h_min -24
_diffrn_reflns_limit_k_max 10
_diffrn_reflns_limit_k_min -10
_diffrn_reflns_limit_l_max 30
_diffrn_reflns_limit_l_min -30
_diffrn_reflns_number 45447
_diffrn_reflns_point_group_measured_fraction_full 0.998
_diffrn_reflns_point_group_measured_fraction_max 0.970
_diffrn_reflns_theta_full 25.242
_diffrn_reflns_theta_max 28.734
_diffrn_reflns_theta_min 2.427
_diffrn_source 'micro-focus sealed tube'
_diffrn_source_type 'Incoatech I\mS HB'
_exptl_absorpt_coefficient_mu 0.239
_exptl_absorpt_correction_T_max 0.7456
_exptl_absorpt_correction_T_min 0.5516
_exptl_absorpt_correction_type multi-scan
_exptl_absorpt_process_details
;
 SADABS 2016/2: Krause, L., Herbst-Irmer, R., Sheldrick G.M. & Stalke D.,
 J. Appl. Cryst. 48 (2015) 3-10
;
_exptl_crystal_colour colorless
_exptl_crystal_density_diffrn 1.480
_exptl_crystal_description Needle
_exptl_crystal_F_000 1488
_exptl_crystal_size_max 0.220
_exptl_crystal_size_mid 0.200
_exptl_crystal_size_min 0.160
_refine_diff_density_max 0.572
_refine_diff_density_min -0.701
_refine_diff_density_rms 0.078
_refine_ls_extinction_method none
_refine_ls_goodness_of_fit_ref 1.043
_refine_ls_hydrogen_treatment constr
_refine_ls_matrix_type full
_refine_ls_number_parameters 451
_refine_ls_number_reflns 8170
_refine_ls_number_restraints 0
_refine_ls_restrained_S_all 1.043
_refine_ls_R_factor_all 0.0793
_refine_ls_R_factor_gt 0.0576
_refine_ls_shift/su_max 0.001
_refine_ls_shift/su_mean 0.000
_refine_ls_structure_factor_coef Fsqd
_refine_ls_weighting_details 'w=1/[\s^2^(Fo^2^)+(0.0664P)^2^+3.4690P] where P=(Fo^2^+2Fc^2^)/3'
_refine_ls_weighting_scheme calc
_refine_ls_wR_factor_gt 0.1428
_refine_ls_wR_factor_ref 0.1611
_reflns_Friedel_coverage 0.000
_reflns_number_gt 6358
_reflns_number_total 8170
_reflns_threshold_expression 'I > 2\s(I)'
_cod_data_source_file d5ob01755f2.cif
_cod_data_source_block mo_scf3_0m_a
_cod_depositor_comments
;
The following automatic conversions were performed:

data item '_atom_sites_solution_primary' value 'direct method' was
changed to 'direct'.

Automatic conversion script
Id: cif_fix_values 8170 2020-07-09 18:12:32Z antanas 
;
_cod_original_cell_volume 3251.6(6)
_cod_original_sg_symbol_H-M 'P 21/c'
_cod_database_code 7160948
_shelx_shelxl_version_number 2018/3
_shelx_space_group_comment
;
The symmetry employed for this shelxl refinement is uniquely defined
by the following loop, which should always be used as a source of
symmetry information in preference to the above space-group names.
They are only intended as comments.
;
_shelx_estimated_absorpt_t_min 0.949
_shelx_estimated_absorpt_t_max 0.963

loop_
_space_group_symop_operation_xyz
'x, y, z'
'-x, y+1/2, -z+1/2'
'-x, -y, -z'
'x, -y-1/2, z-1/2'

loop_
_atom_site_label
_atom_site_type_symbol
_atom_site_fract_x
_atom_site_fract_y
_atom_site_fract_z
_atom_site_U_iso_or_equiv
_atom_site_adp_type
_atom_site_occupancy
_atom_site_site_symmetry_order
_atom_site_calc_flag
_atom_site_refinement_flags_posn
_atom_site_refinement_flags_adp
_atom_site_refinement_flags_occupancy
_atom_site_disorder_assembly
_atom_site_disorder_group
F1A F 0.70943(11) 0.1184(2) 0.47025(8) 0.0436(4) Uani 1 1 d . . . . .
O1 O 0.68051(9) 0.6386(2) 0.63029(7) 0.0251(4) Uani 1 1 d . . . . .
O1A O 0.79985(9) 0.1771(2) 0.69520(7) 0.0233(3) Uani 1 1 d . . . . .
N1 N 0.78597(10) 0.7359(2) 0.71108(8) 0.0177(4) Uani 1 1 d . . . . .
N1A N 0.66963(10) 0.2334(2) 0.65523(8) 0.0160(3) Uani 1 1 d . . . . .
C1 C 0.91234(12) 0.7354(3) 0.69726(11) 0.0212(4) Uani 1 1 d . . . . .
H1 H 0.948875 0.662846 0.686402 0.025 Uiso 1 1 calc R U . . .
C1A C 0.59952(12) 0.2105(3) 0.54112(10) 0.0179(4) Uani 1 1 d . . . . .
H1A H 0.591017 0.135015 0.505230 0.021 Uiso 1 1 calc R U . . .
F2 F 0.96385(12) 0.9932(2) 0.55345(10) 0.0561(5) Uani 1 1 d . . . . .
F2A F 0.76970(12) 0.3059(2) 0.44129(10) 0.0579(5) Uani 1 1 d . . . . .
N2 N 0.77447(11) 0.9094(2) 0.78910(8) 0.0204(4) Uani 1 1 d . . . . .
N2A N 0.60713(10) 0.3864(2) 0.71015(8) 0.0173(4) Uani 1 1 d . . . . .
C2 C 0.94983(12) 0.7824(3) 0.76516(11) 0.0220(4) Uani 1 1 d . . . . .
C2A C 0.52424(12) 0.2248(3) 0.55241(10) 0.0180(4) Uani 1 1 d . . . . .
F3 F 0.90943(13) 0.7970(3) 0.49184(8) 0.0633(6) Uani 1 1 d . . . . .
F3A F 0.64413(11) 0.3033(2) 0.40794(7) 0.0473(4) Uani 1 1 d . . . . .
C3 C 1.03102(13) 0.7832(3) 0.79658(12) 0.0260(5) Uani 1 1 d . . . . .
H3 H 1.063987 0.755401 0.774874 0.031 Uiso 1 1 calc R U . . .
C3A C 0.45147(12) 0.2007(3) 0.50483(10) 0.0209(4) Uani 1 1 d . . . . .
H3A H 0.448354 0.172824 0.464084 0.025 Uiso 1 1 calc R U . . .
C4 C 1.06338(14) 0.8242(3) 0.85905(13) 0.0321(6) Uani 1 1 d . . . . .
H4 H 1.118453 0.822143 0.880251 0.038 Uiso 1 1 calc R U . . .
C4A C 0.38374(13) 0.2173(3) 0.51696(11) 0.0240(5) Uani 1 1 d . . . . .
H4A H 0.334382 0.199942 0.484537 0.029 Uiso 1 1 calc R U . . .
C5 C 1.01601(15) 0.8683(3) 0.89104(12) 0.0322(6) Uani 1 1 d . . . . .
H5 H 1.038736 0.896947 0.933905 0.039 Uiso 1 1 calc R U . . .
C5A C 0.38773(13) 0.2592(3) 0.57618(11) 0.0239(5) Uani 1 1 d . . . . .
H5A H 0.341136 0.270069 0.584233 0.029 Uiso 1 1 calc R U . . .
C6 C 0.93545(14) 0.8708(3) 0.86044(11) 0.0270(5) Uani 1 1 d . . . . .
H6 H 0.903006 0.902158 0.882172 0.032 Uiso 1 1 calc R U . . .
C6A C 0.45978(12) 0.2853(3) 0.62382(10) 0.0205(4) Uani 1 1 d . . . . .
H6A H 0.462493 0.313992 0.664389 0.025 Uiso 1 1 calc R U . . .
C7 C 0.90228(13) 0.8268(3) 0.79759(11) 0.0220(4) Uani 1 1 d . . . . .
C7A C 0.52812(12) 0.2691(3) 0.61178(10) 0.0176(4) Uani 1 1 d . . . . .
C8 C 0.81649(12) 0.8264(3) 0.76557(10) 0.0185(4) Uani 1 1 d . . . . .
C8A C 0.60453(12) 0.2997(3) 0.66248(10) 0.0169(4) Uani 1 1 d . . . . .
C9 C 0.69399(13) 0.9055(3) 0.75769(10) 0.0204(4) Uani 1 1 d . . . . .
C9A C 0.67950(12) 0.4105(3) 0.75731(9) 0.0174(4) Uani 1 1 d . . . . .
C10 C 0.64704(14) 0.9984(3) 0.78141(11) 0.0253(5) Uani 1 1 d . . . . .
H10 H 0.670629 1.063159 0.817664 0.030 Uiso 1 1 calc R U . . .
C10A C 0.68446(13) 0.5104(3) 0.80829(10) 0.0205(4) Uani 1 1 d . . . . .
H10A H 0.638829 0.560353 0.809874 0.025 Uiso 1 1 calc R U . . .
C11 C 0.56720(15) 0.9951(3) 0.75210(12) 0.0298(5) Uani 1 1 d . . . . .
H11 H 0.536058 1.059996 0.767812 0.036 Uiso 1 1 calc R U . . .
C11A C 0.75581(13) 0.5354(3) 0.85585(10) 0.0238(5) Uani 1 1 d . . . . .
H11A H 0.759034 0.603951 0.889837 0.029 Uiso 1 1 calc R U . . .
C12 C 0.53101(14) 0.8978(3) 0.69947(12) 0.0302(5) Uani 1 1 d . . . . .
H12 H 0.475678 0.894388 0.680401 0.036 Uiso 1 1 calc R U . . .
C12A C 0.82348(13) 0.4612(3) 0.85468(11) 0.0257(5) Uani 1 1 d . . . . .
H12A H 0.872107 0.478590 0.887948 0.031 Uiso 1 1 calc R U . . .
C16 C 0.83820(13) 0.6414(3) 0.68848(11) 0.0217(4) Uani 1 1 d . . . . .
H16A H 0.810665 0.616083 0.643703 0.026 Uiso 1 1 calc R U . . .
H16B H 0.851842 0.537194 0.711541 0.026 Uiso 1 1 calc R U . . .
S1 S 0.84936(4) 0.84765(12) 0.57316(3) 0.0427(2) Uani 1 1 d . . . . .
S1A S 0.71727(3) 0.40531(7) 0.52277(3) 0.02453(14) Uani 1 1 d . . . . .
F1 F 0.98992(11) 0.7542(3) 0.58624(9) 0.0534(5) Uani 1 1 d . . . . .
C13 C 0.57616(13) 0.8063(3) 0.67524(11) 0.0242(5) Uani 1 1 d . . . . .
H13 H 0.551939 0.739950 0.639530 0.029 Uiso 1 1 calc R U . . .
C13A C 0.81963(12) 0.3630(3) 0.80539(10) 0.0223(4) Uani 1 1 d . . . . .
H13A H 0.865381 0.310977 0.804964 0.027 Uiso 1 1 calc R U . . .
C14 C 0.65783(12) 0.8122(3) 0.70376(10) 0.0195(4) Uani 1 1 d . . . . .
C14A C 0.74790(12) 0.3397(3) 0.75568(9) 0.0176(4) Uani 1 1 d . . . . .
C15 C 0.70608(12) 0.7213(3) 0.67777(10) 0.0191(4) Uani 1 1 d . . . . .
C15A C 0.74390(12) 0.2438(3) 0.70153(10) 0.0175(4) Uani 1 1 d . . . . .
C17 C 0.89695(14) 0.8885(3) 0.65658(11) 0.0253(5) Uani 1 1 d . . . . .
H17A H 0.947256 0.944124 0.664220 0.030 Uiso 1 1 calc R U . . .
H17B H 0.863741 0.963749 0.669362 0.030 Uiso 1 1 calc R U . . .
C16A C 0.66155(12) 0.1380(3) 0.59916(10) 0.0187(4) Uani 1 1 d . . . . .
H16C H 0.647196 0.024500 0.604651 0.022 Uiso 1 1 calc R U . . .
H16D H 0.712241 0.135656 0.593734 0.022 Uiso 1 1 calc R U . . .
C18 C 0.93160(16) 0.8478(4) 0.55073(12) 0.0347(6) Uani 1 1 d . . . . .
C17A C 0.62041(12) 0.3803(3) 0.52376(10) 0.0187(4) Uani 1 1 d . . . . .
H17C H 0.613963 0.460050 0.553589 0.022 Uiso 1 1 calc R U . . .
H17D H 0.582072 0.408630 0.481896 0.022 Uiso 1 1 calc R U . . .
C18A C 0.70961(16) 0.2775(3) 0.45819(13) 0.0334(6) Uani 1 1 d . . . . .

loop_
_atom_site_aniso_label
_atom_site_aniso_U_11
_atom_site_aniso_U_22
_atom_site_aniso_U_33
_atom_site_aniso_U_23
_atom_site_aniso_U_13
_atom_site_aniso_U_12
F1A 0.0686(11) 0.0238(8) 0.0529(10) 0.0002(7) 0.0394(9) 0.0045(8)
O1 0.0252(8) 0.0276(9) 0.0214(8) -0.0058(7) 0.0074(6) -0.0032(7)
O1A 0.0190(7) 0.0270(9) 0.0252(8) -0.0010(7) 0.0097(6) 0.0034(6)
N1 0.0204(8) 0.0160(9) 0.0182(8) -0.0026(7) 0.0089(7) -0.0010(7)
N1A 0.0181(8) 0.0152(9) 0.0153(8) 0.0004(7) 0.0068(7) 0.0013(7)
C1 0.0213(10) 0.0181(11) 0.0268(11) -0.0026(9) 0.0119(9) -0.0005(8)
C1A 0.0233(10) 0.0140(10) 0.0159(9) -0.0005(8) 0.0068(8) -0.0013(8)
F2 0.0747(13) 0.0416(11) 0.0704(13) -0.0017(10) 0.0481(11) -0.0162(10)
F2A 0.0700(12) 0.0502(12) 0.0839(14) -0.0046(10) 0.0636(12) -0.0043(10)
N2 0.0265(9) 0.0177(9) 0.0202(9) -0.0013(7) 0.0123(7) -0.0008(7)
N2A 0.0193(8) 0.0161(9) 0.0170(8) -0.0001(7) 0.0074(7) 0.0002(7)
C2 0.0226(10) 0.0161(11) 0.0270(11) 0.0033(9) 0.0090(9) -0.0004(8)
C2A 0.0209(10) 0.0118(10) 0.0199(10) 0.0010(8) 0.0061(8) -0.0003(8)
F3 0.0810(14) 0.0810(16) 0.0311(9) -0.0128(10) 0.0247(10) -0.0160(12)
F3A 0.0654(11) 0.0525(12) 0.0241(8) -0.0016(7) 0.0167(8) 0.0043(9)
C3 0.0225(10) 0.0196(11) 0.0344(13) 0.0064(10) 0.0089(9) -0.0008(9)
C3A 0.0244(10) 0.0140(10) 0.0202(10) 0.0012(8) 0.0035(8) -0.0019(8)
C4 0.0236(11) 0.0288(14) 0.0365(14) 0.0084(11) 0.0028(10) -0.0028(10)
C4A 0.0213(10) 0.0185(11) 0.0263(11) 0.0017(9) 0.0021(9) -0.0020(8)
C5 0.0340(13) 0.0294(14) 0.0248(12) 0.0008(10) 0.0014(10) -0.0069(11)
C5A 0.0197(10) 0.0209(12) 0.0307(12) 0.0024(9) 0.0090(9) -0.0006(8)
C6 0.0302(12) 0.0252(13) 0.0236(11) -0.0007(9) 0.0078(9) -0.0025(10)
C6A 0.0226(10) 0.0179(11) 0.0221(10) 0.0009(8) 0.0096(8) -0.0005(8)
C7 0.0228(10) 0.0170(11) 0.0241(11) 0.0004(9) 0.0064(9) -0.0026(8)
C7A 0.0199(9) 0.0132(10) 0.0188(10) 0.0014(8) 0.0064(8) -0.0001(8)
C8 0.0237(10) 0.0152(10) 0.0175(10) 0.0008(8) 0.0088(8) -0.0023(8)
C8A 0.0205(9) 0.0144(10) 0.0176(9) 0.0028(8) 0.0090(8) 0.0020(8)
C9 0.0276(11) 0.0170(11) 0.0218(10) 0.0047(8) 0.0152(9) 0.0019(8)
C9A 0.0197(9) 0.0162(10) 0.0164(9) 0.0030(8) 0.0068(8) -0.0017(8)
C10 0.0381(12) 0.0179(11) 0.0285(12) 0.0028(9) 0.0223(10) 0.0024(9)
C10A 0.0249(10) 0.0185(11) 0.0199(10) -0.0006(8) 0.0104(8) -0.0005(8)
C11 0.0362(12) 0.0259(13) 0.0391(14) 0.0103(11) 0.0275(11) 0.0114(10)
C11A 0.0281(11) 0.0250(12) 0.0174(10) -0.0029(9) 0.0076(9) -0.0026(9)
C12 0.0244(11) 0.0319(14) 0.0374(14) 0.0132(11) 0.0150(10) 0.0075(10)
C12A 0.0245(11) 0.0304(13) 0.0193(10) -0.0019(9) 0.0047(9) -0.0027(9)
C16 0.0241(10) 0.0176(11) 0.0280(11) -0.0059(9) 0.0150(9) -0.0018(8)
S1 0.0260(3) 0.0691(6) 0.0290(3) 0.0089(3) 0.0056(3) -0.0054(3)
S1A 0.0233(3) 0.0229(3) 0.0277(3) 0.0021(2) 0.0100(2) -0.0015(2)
F1 0.0522(10) 0.0596(13) 0.0551(11) 0.0077(10) 0.0277(9) 0.0192(9)
C13 0.0244(10) 0.0240(12) 0.0250(11) 0.0076(9) 0.0103(9) 0.0014(9)
C13A 0.0199(10) 0.0253(12) 0.0211(10) 0.0017(9) 0.0071(8) 0.0002(9)
C14 0.0238(10) 0.0174(11) 0.0202(10) 0.0048(8) 0.0114(8) 0.0017(8)
C14A 0.0215(10) 0.0161(10) 0.0155(9) 0.0030(8) 0.0072(8) -0.0010(8)
C15 0.0219(10) 0.0175(11) 0.0197(10) 0.0016(8) 0.0097(8) -0.0010(8)
C15A 0.0205(10) 0.0146(10) 0.0188(10) 0.0033(8) 0.0089(8) 0.0012(8)
C17 0.0273(11) 0.0233(12) 0.0288(12) 0.0008(9) 0.0145(10) 0.0011(9)
C16A 0.0229(10) 0.0165(10) 0.0180(10) -0.0004(8) 0.0093(8) 0.0024(8)
C18 0.0441(15) 0.0343(15) 0.0267(12) 0.0002(11) 0.0143(11) -0.0008(12)
C17A 0.0215(10) 0.0176(11) 0.0170(9) -0.0016(8) 0.0072(8) 0.0005(8)
C18A 0.0443(14) 0.0283(14) 0.0388(14) 0.0044(11) 0.0285(12) 0.0000(11)

loop_
_atom_type_symbol
_atom_type_description
_atom_type_scat_dispersion_real
_atom_type_scat_dispersion_imag
_atom_type_scat_source
C C 0.0033 0.0016 'International Tables Vol C Tables 4.2.6.8 and 6.1.1.4'
F F 0.0171 0.0103 'International Tables Vol C Tables 4.2.6.8 and 6.1.1.4'
N N 0.0061 0.0033 'International Tables Vol C Tables 4.2.6.8 and 6.1.1.4'
O O 0.0106 0.0060 'International Tables Vol C Tables 4.2.6.8 and 6.1.1.4'
S S 0.1246 0.1234 'International Tables Vol C Tables 4.2.6.8 and 6.1.1.4'
H H 0.0000 0.0000 'International Tables Vol C Tables 4.2.6.8 and 6.1.1.4'

loop_
_geom_angle_atom_site_label_1
_geom_angle_atom_site_label_2
_geom_angle_atom_site_label_3
_geom_angle
_geom_angle_site_symmetry_1
_geom_angle_site_symmetry_3
_geom_angle_publ_flag
C8 N1 C15 122.39(18) . . ?
C8 N1 C16 120.33(17) . . ?
C15 N1 C16 117.15(17) . . ?
C8A N1A C15A 122.20(17) . . ?
C8A N1A C16A 120.52(17) . . ?
C15A N1A C16A 117.14(16) . . ?
C2 C1 C16 108.02(18) . . ?
C2 C1 C17 109.67(19) . . ?
C16 C1 C17 112.58(19) . . ?
C2A C1A C16A 108.41(17) . . ?
C2A C1A C17A 108.11(17) . . ?
C16A C1A C17A 113.86(17) . . ?
C8 N2 C9 117.38(19) . . ?
C8A N2A C9A 117.69(18) . . ?
C7 C2 C3 119.0(2) . . ?
C7 C2 C1 119.20(19) . . ?
C3 C2 C1 121.8(2) . . ?
C7A C2A C3A 119.49(19) . . ?
C7A C2A C1A 118.51(18) . . ?
C3A C2A C1A 121.96(19) . . ?
C4 C3 C2 120.3(2) . . ?
C4A C3A C2A 120.1(2) . . ?
C3 C4 C5 120.5(2) . . ?
C5A C4A C3A 120.3(2) . . ?
C4 C5 C6 120.1(2) . . ?
C4A C5A C6A 120.2(2) . . ?
C5 C6 C7 119.8(2) . . ?
C5A C6A C7A 119.7(2) . . ?
C6 C7 C2 120.4(2) . . ?
C6 C7 C8 119.6(2) . . ?
C2 C7 C8 120.1(2) . . ?
C2A C7A C6A 120.17(19) . . ?
C2A C7A C8A 120.42(18) . . ?
C6A C7A C8A 119.40(19) . . ?
N2 C8 N1 124.0(2) . . ?
N2 C8 C7 119.1(2) . . ?
N1 C8 C7 116.86(19) . . ?
N2A C8A N1A 124.03(19) . . ?
N2A C8A C7A 119.18(18) . . ?
N1A C8A C7A 116.80(18) . . ?
N2 C9 C14 122.59(19) . . ?
N2 C9 C10 118.5(2) . . ?
C14 C9 C10 118.9(2) . . ?
N2A C9A C14A 122.16(19) . . ?
N2A C9A C10A 118.83(19) . . ?
C14A C9A C10A 119.01(19) . . ?
C11 C10 C9 120.0(2) . . ?
C11A C10A C9A 119.8(2) . . ?
C10 C11 C12 121.1(2) . . ?
C10A C11A C12A 120.9(2) . . ?
C13 C12 C11 119.8(2) . . ?
C13A C12A C11A 120.1(2) . . ?
N1 C16 C1 111.17(18) . . ?
C18 S1 C17 100.44(12) . . ?
C18A S1A C17A 100.00(11) . . ?
C12 C13 C14 119.6(2) . . ?
C12A C13A C14A 119.9(2) . . ?
C9 C14 C13 120.5(2) . . ?
C9 C14 C15 119.11(19) . . ?
C13 C14 C15 120.3(2) . . ?
C9A C14A C13A 120.3(2) . . ?
C9A C14A C15A 119.30(19) . . ?
C13A C14A C15A 120.38(19) . . ?
O1 C15 N1 121.19(19) . . ?
O1 C15 C14 124.4(2) . . ?
N1 C15 C14 114.44(19) . . ?
O1A C15A N1A 120.87(19) . . ?
O1A C15A C14A 124.73(19) . . ?
N1A C15A C14A 114.40(17) . . ?
C1 C17 S1 113.77(17) . . ?
N1A C16A C1A 111.27(17) . . ?
F2 C18 F1 104.2(2) . . ?
F2 C18 F3 107.0(2) . . ?
F1 C18 F3 108.6(2) . . ?
F2 C18 S1 113.9(2) . . ?
F1 C18 S1 113.75(19) . . ?
F3 C18 S1 109.1(2) . . ?
C1A C17A S1A 116.84(15) . . ?
F2A C18A F1A 107.5(2) . . ?
F2A C18A F3A 107.4(2) . . ?
F1A C18A F3A 105.2(2) . . ?
F2A C18A S1A 109.2(2) . . ?
F1A C18A S1A 113.94(18) . . ?
F3A C18A S1A 113.24(19) . . ?

loop_
_geom_bond_atom_site_label_1
_geom_bond_atom_site_label_2
_geom_bond_distance
_geom_bond_site_symmetry_2
_geom_bond_publ_flag
F1A C18A 1.336(3) . ?
O1 C15 1.225(3) . ?
O1A C15A 1.226(3) . ?
N1 C8 1.388(3) . ?
N1 C15 1.391(3) . ?
N1 C16 1.477(3) . ?
N1A C8A 1.386(3) . ?
N1A C15A 1.392(3) . ?
N1A C16A 1.474(3) . ?
C1 C2 1.510(3) . ?
C1 C16 1.518(3) . ?
C1 C17 1.532(3) . ?
C1A C2A 1.512(3) . ?
C1A C16A 1.523(3) . ?
C1A C17A 1.539(3) . ?
F2 C18 1.325(3) . ?
F2A C18A 1.328(3) . ?
N2 C8 1.295(3) . ?
N2 C9 1.390(3) . ?
N2A C8A 1.298(3) . ?
N2A C9A 1.387(3) . ?
C2 C7 1.399(3) . ?
C2 C3 1.401(3) . ?
C2A C7A 1.395(3) . ?
C2A C3A 1.397(3) . ?
F3 C18 1.334(3) . ?
F3A C18A 1.344(3) . ?
C3 C4 1.383(4) . ?
C3A C4A 1.387(3) . ?
C4 C5 1.388(4) . ?
C4A C5A 1.387(3) . ?
C5 C6 1.389(3) . ?
C5A C6A 1.391(3) . ?
C6 C7 1.397(3) . ?
C6A C7A 1.397(3) . ?
C7 C8 1.477(3) . ?
C7A C8A 1.481(3) . ?
C9 C14 1.402(3) . ?
C9 C10 1.410(3) . ?
C9A C14A 1.403(3) . ?
C9A C10A 1.411(3) . ?
C10 C11 1.374(4) . ?
C10A C11A 1.380(3) . ?
C11 C12 1.400(4) . ?
C11A C12A 1.400(3) . ?
C12 C13 1.386(3) . ?
C12A C13A 1.376(3) . ?
S1 C18 1.779(3) . ?
S1 C17 1.827(3) . ?
S1A C18A 1.787(3) . ?
S1A C17A 1.809(2) . ?
F1 C18 1.328(3) . ?
C13 C14 1.403(3) . ?
C13A C14A 1.405(3) . ?
C14 C15 1.454(3) . ?
C14A C15A 1.457(3) . ?

loop_
_geom_hbond_atom_site_label_D
_geom_hbond_atom_site_label_H
_geom_hbond_atom_site_label_A
_geom_hbond_distance_DH
_geom_hbond_distance_HA
_geom_hbond_distance_DA
_geom_hbond_angle_DHA
_geom_hbond_site_symmetry_A
_geom_hbond_publ_flag
C1A H1A F1A 1.00 2.60 3.140(3) 113.6 . yes
C10 H10 F3A 0.95 2.56 3.366(3) 142.6 4_576 yes
C17 H17B O1A 0.99 2.31 3.290(3) 169.3 1_565 yes
C17A H17C O1 0.99 2.27 3.123(3) 143.0 . yes

loop_
_geom_torsion_atom_site_label_1
_geom_torsion_atom_site_label_2
_geom_torsion_atom_site_label_3
_geom_torsion_atom_site_label_4
_geom_torsion
_geom_torsion_site_symmetry_1
_geom_torsion_site_symmetry_2
_geom_torsion_site_symmetry_3
_geom_torsion_site_symmetry_4
_geom_torsion_publ_flag
C16 C1 C2 C7 -37.1(3) . . . . ?
C17 C1 C2 C7 85.9(2) . . . . ?
C16 C1 C2 C3 143.1(2) . . . . ?
C17 C1 C2 C3 -93.9(3) . . . . ?
C16A C1A C2A C7A 37.6(3) . . . . ?
C17A C1A C2A C7A -86.3(2) . . . . ?
C16A C1A C2A C3A -144.7(2) . . . . ?
C17A C1A C2A C3A 91.4(2) . . . . ?
C7 C2 C3 C4 1.3(4) . . . . ?
C1 C2 C3 C4 -178.9(2) . . . . ?
C7A C2A C3A C4A -1.4(3) . . . . ?
C1A C2A C3A C4A -179.1(2) . . . . ?
C2 C3 C4 C5 -1.4(4) . . . . ?
C2A C3A C4A C5A 0.5(3) . . . . ?
C3 C4 C5 C6 0.3(4) . . . . ?
C3A C4A C5A C6A 0.2(4) . . . . ?
C4 C5 C6 C7 0.7(4) . . . . ?
C4A C5A C6A C7A 0.0(3) . . . . ?
C5 C6 C7 C2 -0.8(4) . . . . ?
C5 C6 C7 C8 178.8(2) . . . . ?
C3 C2 C7 C6 -0.2(3) . . . . ?
C1 C2 C7 C6 180.0(2) . . . . ?
C3 C2 C7 C8 -179.8(2) . . . . ?
C1 C2 C7 C8 0.4(3) . . . . ?
C3A C2A C7A C6A 1.5(3) . . . . ?
C1A C2A C7A C6A 179.30(19) . . . . ?
C3A C2A C7A C8A -178.32(19) . . . . ?
C1A C2A C7A C8A -0.5(3) . . . . ?
C5A C6A C7A C2A -0.8(3) . . . . ?
C5A C6A C7A C8A 179.0(2) . . . . ?
C9 N2 C8 N1 0.5(3) . . . . ?
C9 N2 C8 C7 -179.82(19) . . . . ?
C15 N1 C8 N2 -2.6(3) . . . . ?
C16 N1 C8 N2 -178.4(2) . . . . ?
C15 N1 C8 C7 177.76(19) . . . . ?
C16 N1 C8 C7 1.9(3) . . . . ?
C6 C7 C8 N2 19.9(3) . . . . ?
C2 C7 C8 N2 -160.5(2) . . . . ?
C6 C7 C8 N1 -160.4(2) . . . . ?
C2 C7 C8 N1 19.2(3) . . . . ?
C9A N2A C8A N1A -1.6(3) . . . . ?
C9A N2A C8A C7A 178.95(18) . . . . ?
C15A N1A C8A N2A 5.2(3) . . . . ?
C16A N1A C8A N2A -179.3(2) . . . . ?
C15A N1A C8A C7A -175.36(18) . . . . ?
C16A N1A C8A C7A 0.2(3) . . . . ?
C2A C7A C8A N2A 159.1(2) . . . . ?
C6A C7A C8A N2A -20.8(3) . . . . ?
C2A C7A C8A N1A -20.4(3) . . . . ?
C6A C7A C8A N1A 159.8(2) . . . . ?
C8 N2 C9 C14 2.2(3) . . . . ?
C8 N2 C9 C10 -178.3(2) . . . . ?
C8A N2A C9A C14A -2.4(3) . . . . ?
C8A N2A C9A C10A 177.1(2) . . . . ?
N2 C9 C10 C11 -178.9(2) . . . . ?
C14 C9 C10 C11 0.6(3) . . . . ?
N2A C9A C10A C11A 179.7(2) . . . . ?
C14A C9A C10A C11A -0.8(3) . . . . ?
C9 C10 C11 C12 1.5(4) . . . . ?
C9A C10A C11A C12A -0.8(3) . . . . ?
C10 C11 C12 C13 -1.8(4) . . . . ?
C10A C11A C12A C13A 0.6(4) . . . . ?
C8 N1 C16 C1 -40.0(3) . . . . ?
C15 N1 C16 C1 143.9(2) . . . . ?
C2 C1 C16 N1 55.1(2) . . . . ?
C17 C1 C16 N1 -66.1(2) . . . . ?
C11 C12 C13 C14 0.0(4) . . . . ?
C11A C12A C13A C14A 1.2(4) . . . . ?
N2 C9 C14 C13 177.1(2) . . . . ?
C10 C9 C14 C13 -2.4(3) . . . . ?
N2 C9 C14 C15 -2.8(3) . . . . ?
C10 C9 C14 C15 177.7(2) . . . . ?
C12 C13 C14 C9 2.1(3) . . . . ?
C12 C13 C14 C15 -178.0(2) . . . . ?
N2A C9A C14A C13A -177.9(2) . . . . ?
C10A C9A C14A C13A 2.6(3) . . . . ?
N2A C9A C14A C15A 2.9(3) . . . . ?
C10A C9A C14A C15A -176.59(19) . . . . ?
C12A C13A C14A C9A -2.8(3) . . . . ?
C12A C13A C14A C15A 176.4(2) . . . . ?
C8 N1 C15 O1 -178.9(2) . . . . ?
C16 N1 C15 O1 -2.9(3) . . . . ?
C8 N1 C15 C14 1.8(3) . . . . ?
C16 N1 C15 C14 177.73(18) . . . . ?
C9 C14 C15 O1 -178.6(2) . . . . ?
C13 C14 C15 O1 1.5(3) . . . . ?
C9 C14 C15 N1 0.8(3) . . . . ?
C13 C14 C15 N1 -179.10(19) . . . . ?
C8A N1A C15A O1A 176.3(2) . . . . ?
C16A N1A C15A O1A 0.6(3) . . . . ?
C8A N1A C15A C14A -4.3(3) . . . . ?
C16A N1A C15A C14A -179.96(18) . . . . ?
C9A C14A C15A O1A 179.9(2) . . . . ?
C13A C14A C15A O1A 0.7(3) . . . . ?
C9A C14A C15A N1A 0.4(3) . . . . ?
C13A C14A C15A N1A -178.73(19) . . . . ?
C2 C1 C17 S1 -178.63(15) . . . . ?
C16 C1 C17 S1 -58.3(2) . . . . ?
C18 S1 C17 C1 -97.91(18) . . . . ?
C8A N1A C16A C1A 38.0(3) . . . . ?
C15A N1A C16A C1A -146.19(18) . . . . ?
C2A C1A C16A N1A -54.8(2) . . . . ?
C17A C1A C16A N1A 65.6(2) . . . . ?
C17 S1 C18 F2 -69.2(2) . . . . ?
C17 S1 C18 F1 50.0(2) . . . . ?
C17 S1 C18 F3 171.4(2) . . . . ?
C2A C1A C17A S1A 168.25(14) . . . . ?
C16A C1A C17A S1A 47.7(2) . . . . ?
C18A S1A C17A C1A 67.10(18) . . . . ?
C17A S1A C18A F2A 166.86(19) . . . . ?
C17A S1A C18A F1A -73.0(2) . . . . ?
C17A S1A C18A F3A 47.3(2) . . . . ?
